data_1548799
loop_
_publ_author_name
'El-Hiti, Gamal A.'
'Abdel-Wahab, Bakr F.'
'Alotaibi, Mohammad Hayal'
'Hegazy, Amany S.'
'Kariuki, Benson M.'

_publ_section_title
;
 1-[5-Methyl-1-(4-methylphenyl)-1<i>H</i>-1,2,3-triazol-4-yl]ethanone
;
_journal_issue 12
_journal_name_full IUCrData
_journal_page_first x171782
_journal_paper_doi 10.1107/S2414314617017825
_journal_volume 2
_journal_year 2017
_chemical_formula_iupac 'C12 H13 N3 O'
_chemical_formula_moiety 'C12 H13 N3 O'
_chemical_formula_sum 'C12 H13 N3 O'
_chemical_formula_weight 215.25
_chemical_name_systematic
;
1-[5-Methyl-1-(4-methylphenyl)-1<i>H</i>-1,2,3-triazol-4-yl]ethanone
;
_space_group_crystal_system monoclinic
_space_group_IT_number 14
_space_group_name_Hall '-P 2ybc'
_space_group_name_H-M_alt 'P 1 21/c 1'
_symmetry_space_group_name_Hall '-P 2ybc'
_symmetry_space_group_name_H-M 'P 1 21/c 1'
_atom_sites_solution_hydrogens geom
_atom_sites_solution_primary direct
_atom_sites_solution_secondary difmap
_audit_creation_method SHELXL-2013
_cell_angle_alpha 90
_cell_angle_beta 95.342(7)
_cell_angle_gamma 90
_cell_formula_units_Z 4
_cell_length_a 5.7747(4)
_cell_length_b 6.5171(5)
_cell_length_c 30.234(2)
_cell_measurement_reflns_used 2318
_cell_measurement_temperature 296(2)
_cell_measurement_theta_max 28.8490
_cell_measurement_theta_min 4.2360
_cell_volume 1132.89(14)
_computing_cell_refinement
;
CrysAlis PRO (Agilent, 2014)
;
_computing_data_collection
;
CrysAlis PRO (Agilent, 2014)
;
_computing_data_reduction
;
CrysAlis PRO (Agilent, 2014)
;
_computing_molecular_graphics
;
WinGX (Farrugia, 2012) and Mercury (Macrae <i>et al.</i>,  2008)
;
_computing_publication_material
;
SHELXL2013 (Sheldrick, 2015), PLATON (Spek, 2009) and publCIF
(Westrip, 2010)
;
_computing_structure_refinement
;
SHELXL2013 (Sheldrick, 2015)
;
_computing_structure_solution
;
SHELXS2013 (Sheldrick, 2008)
;
_diffrn_ambient_temperature 296(2)
_diffrn_measured_fraction_theta_full 0.999
_diffrn_measured_fraction_theta_max 0.853
_diffrn_measurement_device_type 'Agilent SuperNova Dual Source diffractometer with an Atlas detector'
_diffrn_measurement_method '\w scans'
_diffrn_radiation_type MoK\a
_diffrn_radiation_wavelength 0.71073
_diffrn_reflns_av_R_equivalents 0.0266
_diffrn_reflns_limit_h_max 7
_diffrn_reflns_limit_h_min -8
_diffrn_reflns_limit_k_max 8
_diffrn_reflns_limit_k_min -7
_diffrn_reflns_limit_l_max 31
_diffrn_reflns_limit_l_min -39
_diffrn_reflns_number 6757
_diffrn_reflns_theta_full 25.242
_diffrn_reflns_theta_max 29.747
_diffrn_reflns_theta_min 3.407
_diffrn_standards_decay_% 0
_diffrn_standards_interval_count 0
_diffrn_standards_interval_time 0
_diffrn_standards_number 0
_exptl_absorpt_coefficient_mu 0.084
_exptl_absorpt_correction_T_max 0.989
_exptl_absorpt_correction_T_min 0.978
_exptl_absorpt_correction_type gaussian
_exptl_absorpt_process_details
;
(CrysAlis PRO; Agilent, 2014)
;
_exptl_crystal_colour colourless
_exptl_crystal_density_diffrn 1.262
_exptl_crystal_description block
_exptl_crystal_F_000 456
_exptl_crystal_size_max 0.279
_exptl_crystal_size_mid 0.202
_exptl_crystal_size_min 0.105
_refine_diff_density_max 0.220
_refine_diff_density_min -0.158
_refine_ls_extinction_coef 0.009(2)
_refine_ls_extinction_expression Fc^*^=kFc[1+0.001xFc^2^\l^3^/sin(2\q)]^-1/4^
_refine_ls_extinction_method
;
SHELXL2013 (Sheldrick, 2015)
;
_refine_ls_goodness_of_fit_ref 1.067
_refine_ls_hydrogen_treatment constr
_refine_ls_matrix_type full
_refine_ls_number_parameters 149
_refine_ls_number_reflns 2745
_refine_ls_number_restraints 0
_refine_ls_restrained_S_all 1.067
_refine_ls_R_factor_all 0.0876
_refine_ls_R_factor_gt 0.0598
_refine_ls_shift/su_max 0.000
_refine_ls_shift/su_mean 0.000
_refine_ls_structure_factor_coef Fsqd
_refine_ls_weighting_details 'w=1/[\s^2^(Fo^2^)+(0.0534P)^2^+0.4633P] where P=(Fo^2^+2Fc^2^)/3'
_refine_ls_weighting_scheme calc
_refine_ls_wR_factor_gt 0.1337
_refine_ls_wR_factor_ref 0.1523
_reflns_number_gt 1930
_reflns_number_total 2745
_reflns_threshold_expression 'I > 2\s(I)'
_cod_data_source_file su5411sup1.cif
_cod_data_source_block I
_cod_original_cell_volume 1132.88(14)
_cod_database_code 1548799
_shelx_space_group_comment
;
The symmetry employed for this shelxl refinement is uniquely defined
by the following loop, which should always be used as a source of
symmetry information in preference to the above space-group names.
They are only intended as comments.
;
_shelx_estimated_absorpt_t_min 0.977
_shelx_estimated_absorpt_t_max 0.991
_shelxl_version_number .2013

loop_
_space_group_symop_operation_xyz
'x, y, z'
'-x, y+1/2, -z+1/2'
'-x, -y, -z'
'x, -y-1/2, z-1/2'

loop_
_atom_site_type_symbol
_atom_site_label
_atom_site_fract_x
_atom_site_fract_y
_atom_site_fract_z
_atom_site_U_iso_or_equiv
_atom_site_adp_type
_atom_site_calc_flag
_atom_site_occupancy
C C1 0.8118(4) 0.7032(4) 0.27023(8) 0.0618(6) Uani d 1
H H1A 0.8921 0.6129 0.2517 0.093 Uiso calc 1
H H1B 0.9230 0.7810 0.2889 0.093 Uiso calc 1
H H1C 0.7147 0.7950 0.2519 0.093 Uiso calc 1
C C2 0.6633(3) 0.5785(3) 0.29871(6) 0.0451(5) Uani d 1
C C3 0.7163(3) 0.3765(3) 0.30953(7) 0.0489(5) Uani d 1
H H3 0.8467 0.3163 0.2991 0.059 Uiso calc 1
C C4 0.5796(3) 0.2620(3) 0.33559(6) 0.0446(5) Uani d 1
H H4 0.6178 0.1265 0.3426 0.054 Uiso calc 1
C C5 0.3860(3) 0.3514(3) 0.35103(6) 0.0397(4) Uani d 1
C C6 0.3286(3) 0.5524(3) 0.34067(6) 0.0457(5) Uani d 1
H H6 0.1977 0.6121 0.3510 0.055 Uiso calc 1
C C7 0.4684(4) 0.6643(3) 0.31467(7) 0.0476(5) Uani d 1
H H7 0.4303 0.8000 0.3078 0.057 Uiso calc 1
C C8 0.1361(3) 0.2725(3) 0.41319(6) 0.0447(5) Uani d 1
C C9 0.1918(5) 0.4577(4) 0.44114(8) 0.0720(7) Uani d 1
H H9A 0.3572 0.4774 0.4448 0.108 Uiso calc 1
H H9B 0.1350 0.4389 0.4697 0.108 Uiso calc 1
H H9C 0.1190 0.5759 0.4269 0.108 Uiso calc 1
C C10 -0.0073(3) 0.1067(3) 0.41849(6) 0.0451(5) Uani d 1
C C11 -0.1760(4) 0.0730(4) 0.45140(7) 0.0567(6) Uani d 1
C C12 -0.3247(4) -0.1147(4) 0.44668(9) 0.0703(7) Uani d 1
H H12A -0.4442 -0.1063 0.4667 0.105 Uiso calc 1
H H12B -0.2306 -0.2339 0.4537 0.105 Uiso calc 1
H H12C -0.3948 -0.1246 0.4167 0.105 Uiso calc 1
N N1 0.2356(3) 0.2300(2) 0.37565(5) 0.0408(4) Uani d 1
N N2 0.1592(3) 0.0449(2) 0.35832(5) 0.0474(4) Uani d 1
N N3 0.0134(3) -0.0285(2) 0.38449(6) 0.0487(4) Uani d 1
O O1 -0.1958(4) 0.1974(3) 0.48064(7) 0.0915(7) Uani d 1

loop_
_atom_site_aniso_label
_atom_site_aniso_U_11
_atom_site_aniso_U_22
_atom_site_aniso_U_33
_atom_site_aniso_U_12
_atom_site_aniso_U_13
_atom_site_aniso_U_23
C1 0.0540(12) 0.0736(15) 0.0592(14) -0.0061(12) 0.0137(10) 0.0128(11)
C2 0.0411(10) 0.0536(12) 0.0409(10) -0.0041(9) 0.0049(8) -0.0008(8)
C3 0.0393(10) 0.0578(12) 0.0505(11) 0.0045(9) 0.0100(8) -0.0026(9)
C4 0.0420(10) 0.0432(10) 0.0488(11) 0.0058(9) 0.0050(8) 0.0009(8)
C5 0.0412(10) 0.0405(10) 0.0380(9) 0.0003(8) 0.0075(7) -0.0028(7)
C6 0.0463(11) 0.0408(10) 0.0517(11) 0.0044(9) 0.0138(9) -0.0041(8)
C7 0.0534(11) 0.0392(10) 0.0513(11) -0.0008(9) 0.0103(9) 0.0008(8)
C8 0.0521(11) 0.0433(10) 0.0399(10) 0.0026(9) 0.0109(8) -0.0037(8)
C9 0.102(2) 0.0596(14) 0.0586(14) -0.0184(14) 0.0299(13) -0.0191(11)
C10 0.0484(11) 0.0439(10) 0.0440(10) 0.0030(9) 0.0096(8) 0.0001(8)
C11 0.0587(13) 0.0601(13) 0.0535(12) 0.0004(11) 0.0180(10) 0.0019(10)
C12 0.0670(15) 0.0763(16) 0.0711(15) -0.0135(13) 0.0260(12) 0.0055(13)
N1 0.0463(9) 0.0358(8) 0.0415(8) 0.0012(7) 0.0101(7) -0.0028(6)
N2 0.0530(10) 0.0393(9) 0.0518(10) -0.0018(8) 0.0153(8) -0.0075(7)
N3 0.0535(10) 0.0429(9) 0.0517(10) -0.0016(8) 0.0144(8) -0.0032(7)
O1 0.1084(15) 0.0912(13) 0.0840(13) -0.0220(12) 0.0574(11) -0.0271(11)

loop_
_atom_type_symbol
_atom_type_description
_atom_type_scat_dispersion_real
_atom_type_scat_dispersion_imag
_atom_type_scat_source
C C 0.0033 0.0016 'International Tables Vol C Tables 4.2.6.8 and 6.1.1.4'
H H 0.0000 0.0000 'International Tables Vol C Tables 4.2.6.8 and 6.1.1.4'
N N 0.0061 0.0033 'International Tables Vol C Tables 4.2.6.8 and 6.1.1.4'
O O 0.0106 0.0060 'International Tables Vol C Tables 4.2.6.8 and 6.1.1.4'

loop_
_geom_angle_atom_site_label_1
_geom_angle_atom_site_label_2
_geom_angle_atom_site_label_3
_geom_angle
C2 C1 H1A 109.5
C2 C1 H1B 109.5
H1A C1 H1B 109.5
C2 C1 H1C 109.5
H1A C1 H1C 109.5
H1B C1 H1C 109.5
C7 C2 C3 118.11(18)
C7 C2 C1 120.38(19)
C3 C2 C1 121.51(19)
C2 C3 C4 121.47(18)
C2 C3 H3 119.3
C4 C3 H3 119.3
C5 C4 C3 119.20(18)
C5 C4 H4 120.4
C3 C4 H4 120.4
C4 C5 C6 120.60(18)
C4 C5 N1 119.44(16)
C6 C5 N1 119.84(16)
C5 C6 C7 119.21(18)
C5 C6 H6 120.4
C7 C6 H6 120.4
C2 C7 C6 121.42(18)
C2 C7 H7 119.3
C6 C7 H7 119.3
N1 C8 C10 104.15(16)
N1 C8 C9 123.86(19)
C10 C8 C9 131.93(18)
C8 C9 H9A 109.5
C8 C9 H9B 109.5
H9A C9 H9B 109.5
C8 C9 H9C 109.5
H9A C9 H9C 109.5
H9B C9 H9C 109.5
N3 C10 C8 108.77(16)
N3 C10 C11 121.45(18)
C8 C10 C11 129.58(18)
O1 C11 C10 120.4(2)
O1 C11 C12 121.7(2)
C10 C11 C12 117.9(2)
C11 C12 H12A 109.5
C11 C12 H12B 109.5
H12A C12 H12B 109.5
C11 C12 H12C 109.5
H12A C12 H12C 109.5
H12B C12 H12C 109.5
C8 N1 N2 110.80(15)
C8 N1 C5 130.56(16)
N2 N1 C5 118.44(14)
N3 N2 N1 107.14(14)
N2 N3 C10 109.14(16)

loop_
_geom_bond_atom_site_label_1
_geom_bond_atom_site_label_2
_geom_bond_distance
C1 C2 1.508(3)
C1 H1A 0.9600
C1 H1B 0.9600
C1 H1C 0.9600
C2 C7 1.383(3)
C2 C3 1.384(3)
C3 C4 1.384(3)
C3 H3 0.9300
C4 C5 1.380(3)
C4 H4 0.9300
C5 C6 1.380(3)
C5 N1 1.434(2)
C6 C7 1.385(3)
C6 H6 0.9300
C7 H7 0.9300
C8 N1 1.348(2)
C8 C10 1.380(3)
C8 C9 1.491(3)
C9 H9A 0.9600
C9 H9B 0.9600
C9 H9C 0.9600
C10 N3 1.368(2)
C10 C11 1.472(3)
C11 O1 1.212(3)
C11 C12 1.494(3)
C12 H12A 0.9600
C12 H12B 0.9600
C12 H12C 0.9600
N1 N2 1.372(2)
N2 N3 1.299(2)

loop_
_geom_hbond_atom_site_label_D
_geom_hbond_atom_site_label_H
_geom_hbond_atom_site_label_A
_geom_hbond_site_symmetry_A
_geom_hbond_distance_DH
_geom_hbond_distance_HA
_geom_hbond_distance_DA
_geom_hbond_angle_DHA
C1 H1C Cg 2_655 0.96 2.82 3.729(3) 159

_cod_database_fobs_code 1548799
